data_4512055
loop_
_publ_author_name
'Kubota, Hiroyuki'
'Takahashi, Yukihiro'
'Harada, Jun'
'Inabe, Tamotsu'

_publ_section_title
;
 Structural and Physical Properties of a Series of
 7,7,8,8-Tetracyanoquinodimethane Salts with Dications Bearing Two
 Terminal Pyridinium Rings
;
_journal_issue 11
_journal_name_full 'Crystal Growth &amp; Design'
_journal_page_first 5575
_journal_paper_doi 10.1021/cg500820v
_journal_volume 14
_journal_year 2014
_chemical_formula_moiety 'C64 H38 N18'
_chemical_formula_sum 'C64 H38 N18'
_chemical_formula_weight 1059.12
_space_group_IT_number 2
_symmetry_cell_setting triclinic
_symmetry_Int_Tables_number 2
_symmetry_space_group_name_Hall '-P 1'
_symmetry_space_group_name_H-M 'P -1'
_atom_sites_solution_hydrogens geom
_atom_sites_solution_primary direct
_atom_sites_solution_secondary difmap
_cell_angle_alpha 76.243(11)
_cell_angle_beta 76.680(16)
_cell_angle_gamma 80.966(12)
_cell_formula_units_Z 1
_cell_length_a 7.6612(15)
_cell_length_b 13.068(4)
_cell_length_c 14.039(4)
_cell_measurement_reflns_used 6873
_cell_measurement_temperature 153
_cell_measurement_theta_max 27.45
_cell_measurement_theta_min 3.04
_cell_volume 1320.7(6)
_computing_cell_refinement 'RAPID AUTO'
_computing_data_collection 'RAPID AUTO (Rigaku, ????)'
_computing_data_reduction 'RAPID AUTO'
_computing_molecular_graphics 'CrystalStructure 4.0'
_computing_publication_material 'CrystalStructure 4.0 (Rigaku, 2010)'
_computing_structure_refinement 'SHELXL97 (Sheldrick, 2008)'
_computing_structure_solution 'SIR2004 (Burla, et al., 2005)'
_diffrn_ambient_temperature 153
_diffrn_detector_area_resol_mean 10.000
_diffrn_measured_fraction_theta_full 0.980
_diffrn_measured_fraction_theta_max 0.980
_diffrn_measurement_device_type 'Rigaku R-AXIS RAPID'
_diffrn_measurement_method \w
_diffrn_radiation_type 'Mo K\a'
_diffrn_radiation_wavelength 0.71075
_diffrn_reflns_av_R_equivalents 0.0374
_diffrn_reflns_limit_h_max 9
_diffrn_reflns_limit_h_min -8
_diffrn_reflns_limit_k_max 16
_diffrn_reflns_limit_k_min -16
_diffrn_reflns_limit_l_max 18
_diffrn_reflns_limit_l_min -18
_diffrn_reflns_number 12094
_diffrn_reflns_theta_full 27.48
_diffrn_reflns_theta_max 27.48
_diffrn_standards_number 0
_exptl_absorpt_coefficient_mu 0.084
_exptl_absorpt_correction_T_max 0.975
_exptl_absorpt_correction_T_min 0.500
_exptl_absorpt_correction_type multi-scan
_exptl_absorpt_process_details 'ABSCOR (Rigaku, 1995)'
_exptl_crystal_colour black
_exptl_crystal_density_diffrn 1.332
_exptl_crystal_density_method 'not measured'
_exptl_crystal_description block
_exptl_crystal_F_000 548.00
_exptl_crystal_size_max 0.400
_exptl_crystal_size_mid 0.400
_exptl_crystal_size_min 0.300
_refine_diff_density_max 0.280
_refine_diff_density_min -0.200
_refine_ls_extinction_method none
_refine_ls_goodness_of_fit_ref 1.050
_refine_ls_hydrogen_treatment constr
_refine_ls_number_parameters 370
_refine_ls_number_reflns 5921
_refine_ls_number_restraints 0
_refine_ls_R_factor_gt 0.0499
_refine_ls_shift/su_max 0.000
_refine_ls_structure_factor_coef Fsqd
_refine_ls_weighting_details 'w = 1/[\s^2^(Fo^2^)+(0.0808P)^2^+0.2527P] where P=(Fo^2^+2Fc^2^)/3'
_refine_ls_weighting_scheme calc
_refine_ls_wR_factor_ref 0.1475
_reflns_number_gt 4853
_reflns_number_total 5921
_reflns_threshold_expression F^2^>2.0\s(F^2^)
_cod_data_source_file cg500820v_si_002.cif
_cod_data_source_block C6BPy_(TCNQ)4
_cod_depositor_comments 'Adding full bibliography for 4512048--4512055.cif.'
_cod_original_cell_volume 1320.6(6)
_cod_database_code 4512055

loop_
_symmetry_equiv_pos_site_id
_symmetry_equiv_pos_as_xyz
1 +X,+Y,+Z
2 -X,-Y,-Z

loop_
_atom_site_label
_atom_site_type_symbol
_atom_site_fract_x
_atom_site_fract_y
_atom_site_fract_z
_atom_site_U_iso_or_equiv
_atom_site_adp_type
_atom_site_occupancy
_atom_site_symmetry_multiplicity
_atom_site_calc_flag
_atom_site_refinement_flags
N(1) N 0.54285(16) 0.51786(9) 0.23911(8) 0.0315(3) Uani 1.0 2 d .
N(2) N 0.34802(19) -0.20225(11) 0.22505(13) 0.0506(4) Uani 1.0 2 d .
N(3) N 0.83068(19) -0.35413(11) 0.33380(10) 0.0433(4) Uani 1.0 2 d .
N(4) N 0.89445(18) 0.32476(10) -0.08518(10) 0.0417(3) Uani 1.0 2 d .
N(5) N 1.37101(18) 0.18327(11) 0.03355(11) 0.0438(4) Uani 1.0 2 d .
N(6) N 0.57073(19) -0.15219(11) 0.47786(11) 0.0464(4) Uani 1.0 2 d .
N(7) N 1.0919(2) -0.32456(11) 0.52255(11) 0.0474(4) Uani 1.0 2 d .
N(8) N 1.05787(19) 0.39138(11) 0.19111(11) 0.0472(4) Uani 1.0 2 d .
N(9) N 1.58758(19) 0.23174(11) 0.24253(11) 0.0461(4) Uani 1.0 2 d .
C(1) C 0.6170(2) 0.45588(11) 0.31456(11) 0.0355(3) Uani 1.0 2 d .
C(2) C 0.5097(3) 0.41981(12) 0.40567(11) 0.0403(4) Uani 1.0 2 d .
C(3) C 0.3249(3) 0.44699(13) 0.41955(12) 0.0432(4) Uani 1.0 2 d .
C(4) C 0.2513(2) 0.50980(14) 0.34116(12) 0.0430(4) Uani 1.0 2 d .
C(5) C 0.3625(2) 0.54418(12) 0.25132(11) 0.0367(4) Uani 1.0 2 d .
C(6) C 0.6625(2) 0.55345(12) 0.14033(11) 0.0380(4) Uani 1.0 2 d .
C(7) C 0.6959(2) 0.47151(12) 0.07576(11) 0.0364(4) Uani 1.0 2 d .
C(8) C 0.53021(19) 0.45405(11) 0.03966(10) 0.0343(3) Uani 1.0 2 d .
C(9) C 0.4954(2) -0.19602(11) 0.22656(11) 0.0363(4) Uani 1.0 2 d .
C(10) C 0.67843(19) -0.19008(11) 0.22943(10) 0.0327(3) Uani 1.0 2 d .
C(11) C 0.7640(2) -0.28049(11) 0.28722(10) 0.0338(3) Uani 1.0 2 d .
C(12) C 0.76891(19) -0.10150(11) 0.17938(10) 0.0308(3) Uani 1.0 2 d .
C(13) C 0.68055(19) -0.01093(11) 0.12264(10) 0.0330(3) Uani 1.0 2 d .
C(14) C 0.76744(19) 0.07518(11) 0.07475(10) 0.0327(3) Uani 1.0 2 d .
C(15) C 0.95241(18) 0.07840(11) 0.07924(10) 0.0300(3) Uani 1.0 2 d .
C(16) C 1.04030(19) -0.01200(11) 0.13659(10) 0.0310(3) Uani 1.0 2 d .
C(17) C 0.95355(19) -0.09825(11) 0.18408(10) 0.0310(3) Uani 1.0 2 d .
C(18) C 0.95858(19) 0.25493(11) -0.03332(10) 0.0327(3) Uani 1.0 2 d .
C(19) C 1.04201(19) 0.16675(11) 0.02833(10) 0.0314(3) Uani 1.0 2 d .
C(20) C 1.2249(2) 0.17434(11) 0.03218(10) 0.0332(3) Uani 1.0 2 d .
C(21) C 0.7238(2) -0.15046(11) 0.46882(11) 0.0352(3) Uani 1.0 2 d .
C(22) C 0.91409(19) -0.14822(11) 0.45647(10) 0.0323(3) Uani 1.0 2 d .
C(23) C 1.0141(2) -0.24579(12) 0.49233(11) 0.0356(3) Uani 1.0 2 d .
C(24) C 0.99612(19) -0.05585(11) 0.41048(10) 0.0311(3) Uani 1.0 2 d .
C(25) C 0.89223(19) 0.04054(11) 0.37403(10) 0.0321(3) Uani 1.0 2 d .
C(26) C 0.97239(19) 0.12973(11) 0.32776(10) 0.0324(3) Uani 1.0 2 d .
C(27) C 1.16423(19) 0.13099(11) 0.31444(10) 0.0314(3) Uani 1.0 2 d .
C(28) C 1.26739(19) 0.03483(11) 0.35161(10) 0.0330(3) Uani 1.0 2 d .
C(29) C 1.18742(19) -0.05443(11) 0.39725(10) 0.0322(3) Uani 1.0 2 d .
C(30) C 1.1425(2) 0.31658(12) 0.22473(11) 0.0362(4) Uani 1.0 2 d .
C(31) C 1.24536(19) 0.22315(11) 0.26565(10) 0.0336(3) Uani 1.0 2 d .
C(32) C 1.4355(2) 0.22787(11) 0.25238(11) 0.0354(4) Uani 1.0 2 d .
H(1) H 0.7439 0.4372 0.3045 0.0426 Uiso 1.0 2 calc R
H(2) H 0.5619 0.3765 0.4588 0.0484 Uiso 1.0 2 calc R
H(3) H 0.2493 0.4227 0.4823 0.0518 Uiso 1.0 2 calc R
H(4) H 0.1246 0.5289 0.3496 0.0516 Uiso 1.0 2 calc R
H(5) H 0.3125 0.5869 0.1971 0.0440 Uiso 1.0 2 calc R
H(6) H 0.7794 0.5669 0.1512 0.0456 Uiso 1.0 2 calc R
H(7) H 0.6063 0.6208 0.1049 0.0456 Uiso 1.0 2 calc R
H(8) H 0.7427 0.4030 0.1143 0.0437 Uiso 1.0 2 calc R
H(9) H 0.7911 0.4933 0.0164 0.0437 Uiso 1.0 2 calc R
H(10) H 0.5584 0.3890 0.0120 0.0412 Uiso 1.0 2 calc R
H(11) H 0.4289 0.4423 0.0979 0.0412 Uiso 1.0 2 calc R
H(12) H 0.5586 -0.0112 0.1185 0.0396 Uiso 1.0 2 calc R
H(13) H 0.7055 0.1344 0.0376 0.0392 Uiso 1.0 2 calc R
H(14) H 1.1618 -0.0115 0.1414 0.0372 Uiso 1.0 2 calc R
H(15) H 1.0155 -0.1576 0.2211 0.0371 Uiso 1.0 2 calc R
H(16) H 0.7653 0.0420 0.3824 0.0385 Uiso 1.0 2 calc R
H(17) H 0.9007 0.1926 0.3037 0.0389 Uiso 1.0 2 calc R
H(18) H 1.3941 0.0335 0.3442 0.0396 Uiso 1.0 2 calc R
H(19) H 1.2593 -0.1174 0.4210 0.0386 Uiso 1.0 2 calc R

loop_
_atom_site_aniso_label
_atom_site_aniso_U_11
_atom_site_aniso_U_22
_atom_site_aniso_U_33
_atom_site_aniso_U_12
_atom_site_aniso_U_13
_atom_site_aniso_U_23
N(1) 0.0350(6) 0.0317(6) 0.0280(6) -0.0030(5) -0.0093(5) -0.0039(5)
N(2) 0.0391(8) 0.0435(8) 0.0678(10) -0.0030(6) -0.0144(7) -0.0063(7)
N(3) 0.0469(8) 0.0422(8) 0.0371(7) -0.0035(6) -0.0121(6) 0.0015(6)
N(4) 0.0454(8) 0.0372(7) 0.0393(7) 0.0020(6) -0.0128(6) -0.0019(6)
N(5) 0.0401(8) 0.0454(8) 0.0472(8) -0.0050(6) -0.0175(6) -0.0035(6)
N(6) 0.0406(8) 0.0455(8) 0.0543(9) -0.0054(6) -0.0179(7) -0.0039(7)
N(7) 0.0484(8) 0.0378(7) 0.0553(9) 0.0015(6) -0.0189(7) -0.0040(6)
N(8) 0.0402(7) 0.0415(8) 0.0529(9) -0.0035(6) -0.0121(7) 0.0054(7)
N(9) 0.0387(8) 0.0461(8) 0.0514(8) -0.0052(6) -0.0139(6) -0.0009(7)
C(1) 0.0362(8) 0.0369(8) 0.0345(7) 0.0003(6) -0.0139(6) -0.0058(6)
C(2) 0.0485(9) 0.0403(8) 0.0320(8) -0.0032(7) -0.0161(7) -0.0005(6)
C(3) 0.0459(9) 0.0485(9) 0.0322(8) -0.0074(7) -0.0036(7) -0.0054(7)
C(4) 0.0338(8) 0.0528(10) 0.0423(9) 0.0010(7) -0.0079(7) -0.0133(7)
C(5) 0.0391(8) 0.0359(8) 0.0361(8) 0.0033(6) -0.0157(6) -0.0065(6)
C(6) 0.0431(8) 0.0402(8) 0.0303(7) -0.0117(7) -0.0079(6) -0.0014(6)
C(7) 0.0349(8) 0.0414(8) 0.0313(7) -0.0046(6) -0.0068(6) -0.0042(6)
C(8) 0.0367(8) 0.0365(8) 0.0286(7) -0.0048(6) -0.0057(6) -0.0050(6)
C(9) 0.0371(8) 0.0321(7) 0.0367(8) -0.0018(6) -0.0067(6) -0.0032(6)
C(10) 0.0342(7) 0.0343(7) 0.0286(7) -0.0007(6) -0.0081(6) -0.0049(6)
C(11) 0.0372(8) 0.0360(8) 0.0273(7) -0.0059(6) -0.0065(6) -0.0038(6)
C(12) 0.0340(7) 0.0321(7) 0.0258(7) 0.0003(6) -0.0079(6) -0.0058(6)
C(13) 0.0307(7) 0.0349(7) 0.0321(7) 0.0008(6) -0.0092(6) -0.0043(6)
C(14) 0.0315(7) 0.0330(7) 0.0316(7) 0.0027(6) -0.0096(6) -0.0040(6)
C(15) 0.0341(7) 0.0302(7) 0.0258(7) 0.0010(6) -0.0091(6) -0.0057(6)
C(16) 0.0331(7) 0.0347(7) 0.0264(7) 0.0000(6) -0.0126(6) -0.0049(6)
C(17) 0.0342(7) 0.0322(7) 0.0257(6) 0.0019(6) -0.0106(6) -0.0037(5)
C(18) 0.0347(7) 0.0321(7) 0.0307(7) -0.0020(6) -0.0074(6) -0.0057(6)
C(19) 0.0335(7) 0.0322(7) 0.0283(7) 0.0007(6) -0.0095(6) -0.0055(6)
C(20) 0.0394(8) 0.0299(7) 0.0296(7) -0.0021(6) -0.0105(6) -0.0024(6)
C(21) 0.0411(8) 0.0323(7) 0.0335(7) -0.0027(6) -0.0139(6) -0.0044(6)
C(22) 0.0359(7) 0.0316(7) 0.0302(7) 0.0003(6) -0.0122(6) -0.0052(6)
C(23) 0.0383(8) 0.0346(8) 0.0352(8) -0.0025(6) -0.0122(6) -0.0060(6)
C(24) 0.0346(7) 0.0329(7) 0.0268(7) 0.0010(6) -0.0110(6) -0.0066(6)
C(25) 0.0325(7) 0.0344(7) 0.0299(7) 0.0001(6) -0.0120(6) -0.0048(6)
C(26) 0.0323(7) 0.0339(7) 0.0307(7) 0.0029(6) -0.0121(6) -0.0046(6)
C(27) 0.0349(7) 0.0334(7) 0.0259(7) -0.0001(6) -0.0101(6) -0.0046(6)
C(28) 0.0310(7) 0.0363(8) 0.0314(7) 0.0021(6) -0.0101(6) -0.0064(6)
C(29) 0.0334(7) 0.0330(7) 0.0293(7) 0.0036(6) -0.0103(6) -0.0058(6)
C(30) 0.0344(8) 0.0382(8) 0.0336(7) -0.0064(6) -0.0072(6) -0.0011(6)
C(31) 0.0341(7) 0.0356(8) 0.0299(7) -0.0010(6) -0.0091(6) -0.0037(6)
C(32) 0.0373(8) 0.0342(8) 0.0331(7) -0.0028(6) -0.0104(6) -0.0010(6)

loop_
_atom_type_symbol
_atom_type_description
_atom_type_scat_dispersion_real
_atom_type_scat_dispersion_imag
_atom_type_scat_source
C C 0.0033 0.0016
;
International Tables for Crystallography
(1992, Vol. C, Tables 4.2.6.8 and 6.1.1.4)
;
H H 0.0000 0.0000
;
International Tables for Crystallography
(1992, Vol. C, Table 6.1.1.4)
;
N N 0.0061 0.0033
;
International Tables for Crystallography
(1992, Vol. C, Tables 4.2.6.8 and 6.1.1.4)
;

loop_
_geom_angle_atom_site_label_1
_geom_angle_atom_site_label_2
_geom_angle_atom_site_label_3
_geom_angle
_geom_angle_publ_flag
_geom_angle_site_symmetry_1
_geom_angle_site_symmetry_3
C(1) N(1) C(5) 120.87(12) yes . .
C(1) N(1) C(6) 118.89(12) yes . .
C(5) N(1) C(6) 120.19(12) yes . .
N(1) C(1) C(2) 120.21(14) yes . .
C(1) C(2) C(3) 119.54(15) yes . .
C(2) C(3) C(4) 119.40(14) yes . .
C(3) C(4) C(5) 119.43(15) yes . .
N(1) C(5) C(4) 120.54(14) yes . .
N(1) C(6) C(7) 111.73(13) yes . .
C(6) C(7) C(8) 115.32(13) yes . .
C(7) C(8) C(8) 113.94(13) yes . 2_665
N(2) C(9) C(10) 179.03(15) yes . .
C(9) C(10) C(11) 115.64(13) yes . .
C(9) C(10) C(12) 122.59(13) yes . .
C(11) C(10) C(12) 121.77(14) yes . .
N(3) C(11) C(10) 178.95(18) yes . .
C(10) C(12) C(13) 121.09(14) yes . .
C(10) C(12) C(17) 121.05(13) yes . .
C(13) C(12) C(17) 117.86(13) yes . .
C(12) C(13) C(14) 121.18(14) yes . .
C(13) C(14) C(15) 120.99(13) yes . .
C(14) C(15) C(16) 117.77(13) yes . .
C(14) C(15) C(19) 120.66(12) yes . .
C(16) C(15) C(19) 121.57(14) yes . .
C(15) C(16) C(17) 121.19(14) yes . .
C(12) C(17) C(16) 121.00(13) yes . .
N(4) C(18) C(19) 178.05(15) yes . .
C(15) C(19) C(18) 121.97(14) yes . .
C(15) C(19) C(20) 122.62(13) yes . .
C(18) C(19) C(20) 115.40(13) yes . .
N(5) C(20) C(19) 178.04(14) yes . .
N(6) C(21) C(22) 179.39(17) yes . .
C(21) C(22) C(23) 116.13(13) yes . .
C(21) C(22) C(24) 121.56(13) yes . .
C(23) C(22) C(24) 122.31(14) yes . .
N(7) C(23) C(22) 178.76(15) yes . .
C(22) C(24) C(25) 120.96(14) yes . .
C(22) C(24) C(29) 121.29(13) yes . .
C(25) C(24) C(29) 117.74(13) yes . .
C(24) C(25) C(26) 120.94(14) yes . .
C(25) C(26) C(27) 121.25(13) yes . .
C(26) C(27) C(28) 117.67(13) yes . .
C(26) C(27) C(31) 120.65(12) yes . .
C(28) C(27) C(31) 121.68(14) yes . .
C(27) C(28) C(29) 121.06(14) yes . .
C(24) C(29) C(28) 121.33(13) yes . .
N(8) C(30) C(31) 179.0(2) yes . .
C(27) C(31) C(30) 121.05(14) yes . .
C(27) C(31) C(32) 122.22(13) yes . .
C(30) C(31) C(32) 116.71(13) yes . .
N(9) C(32) C(31) 179.45(18) yes . .
N(1) C(1) H(1) 119.895 no . .
C(2) C(1) H(1) 119.896 no . .
C(1) C(2) H(2) 120.224 no . .
C(3) C(2) H(2) 120.231 no . .
C(2) C(3) H(3) 120.297 no . .
C(4) C(3) H(3) 120.302 no . .
C(3) C(4) H(4) 120.286 no . .
C(5) C(4) H(4) 120.285 no . .
N(1) C(5) H(5) 119.730 no . .
C(4) C(5) H(5) 119.732 no . .
N(1) C(6) H(6) 109.272 no . .
N(1) C(6) H(7) 109.273 no . .
C(7) C(6) H(6) 109.274 no . .
C(7) C(6) H(7) 109.270 no . .
H(6) C(6) H(7) 107.941 no . .
C(6) C(7) H(8) 108.445 no . .
C(6) C(7) H(9) 108.444 no . .
C(8) C(7) H(8) 108.441 no . .
C(8) C(7) H(9) 108.446 no . .
H(8) C(7) H(9) 107.480 no . .
C(7) C(8) H(10) 108.766 no . .
C(7) C(8) H(11) 108.765 no . .
C(8) C(8) H(10) 108.778 no 2_665 .
C(8) C(8) H(11) 108.767 no 2_665 .
H(10) C(8) H(11) 107.650 no . .
C(12) C(13) H(12) 119.407 no . .
C(14) C(13) H(12) 119.408 no . .
C(13) C(14) H(13) 119.505 no . .
C(15) C(14) H(13) 119.508 no . .
C(15) C(16) H(14) 119.403 no . .
C(17) C(16) H(14) 119.406 no . .
C(12) C(17) H(15) 119.496 no . .
C(16) C(17) H(15) 119.504 no . .
C(24) C(25) H(16) 119.526 no . .
C(26) C(25) H(16) 119.531 no . .
C(25) C(26) H(17) 119.375 no . .
C(27) C(26) H(17) 119.379 no . .
C(27) C(28) H(18) 119.468 no . .
C(29) C(28) H(18) 119.467 no . .
C(24) C(29) H(19) 119.334 no . .
C(28) C(29) H(19) 119.336 no . .

loop_
_geom_bond_atom_site_label_1
_geom_bond_atom_site_label_2
_geom_bond_distance
_geom_bond_publ_flag
_geom_bond_site_symmetry_2
N(1) C(1) 1.3512(19) yes .
N(1) C(5) 1.3517(19) yes .
N(1) C(6) 1.4905(18) yes .
N(2) C(9) 1.150(3) yes .
N(3) C(11) 1.1468(19) yes .
N(4) C(18) 1.1455(19) yes .
N(5) C(20) 1.149(3) yes .
N(6) C(21) 1.153(3) yes .
N(7) C(23) 1.145(2) yes .
N(8) C(30) 1.149(2) yes .
N(9) C(32) 1.149(3) yes .
C(1) C(2) 1.373(2) yes .
C(2) C(3) 1.385(3) yes .
C(3) C(4) 1.383(3) yes .
C(4) C(5) 1.369(2) yes .
C(6) C(7) 1.517(3) yes .
C(7) C(8) 1.537(3) yes .
C(8) C(8) 1.5243(19) yes 2_665
C(9) C(10) 1.427(3) yes .
C(10) C(11) 1.4246(19) yes .
C(10) C(12) 1.398(2) yes .
C(12) C(13) 1.4290(19) yes .
C(12) C(17) 1.439(3) yes .
C(13) C(14) 1.353(2) yes .
C(14) C(15) 1.440(3) yes .
C(15) C(16) 1.4299(19) yes .
C(15) C(19) 1.395(2) yes .
C(16) C(17) 1.353(2) yes .
C(18) C(19) 1.4264(19) yes .
C(19) C(20) 1.434(3) yes .
C(21) C(22) 1.432(3) yes .
C(22) C(23) 1.426(2) yes .
C(22) C(24) 1.396(2) yes .
C(24) C(25) 1.4311(19) yes .
C(24) C(29) 1.437(2) yes .
C(25) C(26) 1.356(2) yes .
C(26) C(27) 1.440(2) yes .
C(27) C(28) 1.4290(19) yes .
C(27) C(31) 1.397(2) yes .
C(28) C(29) 1.354(2) yes .
C(30) C(31) 1.419(2) yes .
C(31) C(32) 1.434(3) yes .
C(1) H(1) 0.950 no .
C(2) H(2) 0.950 no .
C(3) H(3) 0.950 no .
C(4) H(4) 0.950 no .
C(5) H(5) 0.950 no .
C(6) H(6) 0.990 no .
C(6) H(7) 0.990 no .
C(7) H(8) 0.990 no .
C(7) H(9) 0.990 no .
C(8) H(10) 0.990 no .
C(8) H(11) 0.990 no .
C(13) H(12) 0.950 no .
C(14) H(13) 0.950 no .
C(16) H(14) 0.950 no .
C(17) H(15) 0.950 no .
C(25) H(16) 0.950 no .
C(26) H(17) 0.950 no .
C(28) H(18) 0.950 no .
C(29) H(19) 0.950 no .

loop_
_geom_contact_atom_site_label_1
_geom_contact_atom_site_label_2
_geom_contact_distance
_geom_contact_publ_flag
_geom_contact_site_symmetry_2
N(1) C(3) 2.7358(19) no .
N(1) C(8) 3.131(3) no .
N(2) C(11) 3.435(3) no .
N(2) C(12) 3.539(3) no .
N(3) C(9) 3.431(3) no .
N(3) C(12) 3.521(2) no .
N(4) C(15) 3.5183(19) no .
N(4) C(20) 3.436(2) no .
N(5) C(15) 3.548(3) no .
N(5) C(18) 3.429(3) no .
N(6) C(23) 3.460(3) no .
N(6) C(24) 3.522(3) no .
N(7) C(21) 3.442(3) no .
N(7) C(24) 3.527(2) no .
N(8) C(26) 3.578(2) no .
N(8) C(27) 3.495(2) no .
N(8) C(32) 3.465(2) no .
N(9) C(27) 3.532(3) no .
N(9) C(30) 3.463(3) no .
C(1) C(4) 2.741(3) no .
C(1) C(7) 3.229(3) no .
C(2) C(5) 2.736(3) no .
C(5) C(7) 3.309(3) no .
C(5) C(8) 3.361(3) no .
C(6) C(8) 3.234(3) no 2_665
C(9) C(13) 2.904(2) no .
C(11) C(17) 2.890(2) no .
C(12) C(15) 2.835(2) no .
C(13) C(16) 2.805(3) no .
C(14) C(17) 2.804(2) no .
C(14) C(18) 2.885(2) no .
C(16) C(20) 2.917(2) no .
C(21) C(25) 2.882(2) no .
C(23) C(29) 2.904(3) no .
C(24) C(27) 2.839(2) no .
C(25) C(28) 2.809(3) no .
C(26) C(29) 2.799(2) no .
C(26) C(30) 2.864(3) no .
C(28) C(32) 2.913(2) no .
N(2) C(5) 3.233(3) no 1_545
N(2) C(16) 3.365(2) no 1_455
N(2) C(17) 3.233(3) no 1_455
N(2) C(29) 3.346(3) no 1_455
N(3) C(1) 3.273(3) no 1_545
N(3) C(3) 3.382(3) no 2_656
N(3) C(4) 3.438(3) no 1_645
N(3) C(21) 3.514(3) no .
N(3) C(23) 3.535(3) no .
N(4) C(5) 3.377(3) no 2_665
N(4) C(7) 3.265(3) no .
N(4) C(8) 3.374(2) no .
N(4) C(11) 3.480(2) no 2_755
N(4) C(17) 3.489(3) no 2_755
N(5) C(9) 3.529(3) no 2_755
N(5) C(13) 3.405(2) no 1_655
N(5) C(14) 3.260(2) no 1_655
N(5) C(30) 3.522(3) no .
N(5) C(31) 3.320(3) no .
N(5) C(32) 3.415(3) no .
N(6) C(2) 3.574(3) no 2_656
N(6) C(10) 3.529(3) no .
N(6) C(11) 3.420(3) no .
N(6) C(28) 3.545(2) no 1_455
N(6) C(29) 3.347(3) no 1_455
N(7) C(1) 3.525(3) no 2_756
N(7) C(2) 3.392(3) no 2_756
N(7) C(26) 3.580(3) no 2_756
N(8) C(1) 3.496(2) no .
N(8) C(4) 3.569(3) no 1_655
N(8) C(6) 3.525(3) no .
N(8) C(7) 3.430(3) no .
N(9) C(1) 3.372(3) no 1_655
N(9) C(7) 3.524(2) no 1_655
N(9) C(14) 3.398(3) no 1_655
N(9) C(26) 3.396(3) no 1_655
C(1) N(3) 3.273(3) no 1_565
C(1) N(7) 3.525(3) no 2_756
C(1) N(8) 3.496(2) no .
C(1) N(9) 3.372(3) no 1_455
C(2) N(6) 3.574(3) no 2_656
C(2) N(7) 3.392(3) no 2_756
C(3) N(3) 3.382(3) no 2_656
C(4) N(3) 3.438(3) no 1_465
C(4) N(8) 3.569(3) no 1_455
C(5) N(2) 3.233(3) no 1_565
C(5) N(4) 3.377(3) no 2_665
C(6) N(8) 3.525(3) no .
C(7) N(4) 3.265(3) no .
C(7) N(8) 3.430(3) no .
C(7) N(9) 3.524(2) no 1_455
C(8) N(4) 3.374(2) no .
C(9) N(5) 3.529(3) no 2_755
C(9) C(29) 3.587(3) no 1_455
C(10) N(6) 3.529(3) no .
C(10) C(18) 3.588(2) no 2_755
C(10) C(20) 3.538(3) no 2_755
C(11) N(4) 3.480(2) no 2_755
C(11) N(6) 3.420(3) no .
C(11) C(21) 3.319(3) no .
C(12) C(18) 3.354(2) no 2_755
C(12) C(19) 3.190(3) no 2_755
C(12) C(20) 3.316(3) no 2_755
C(13) N(5) 3.405(2) no 1_455
C(13) C(19) 3.431(2) no 2_755
C(13) C(20) 3.287(3) no 2_755
C(14) N(5) 3.260(2) no 1_455
C(14) N(9) 3.398(3) no 1_455
C(14) C(15) 3.447(2) no 2_755
C(14) C(16) 3.229(3) no 2_755
C(15) C(14) 3.447(2) no 2_755
C(15) C(15) 3.261(3) no 2_755
C(15) C(16) 3.331(3) no 2_755
C(15) C(17) 3.553(3) no 2_755
C(16) N(2) 3.365(2) no 1_655
C(16) C(14) 3.229(3) no 2_755
C(16) C(15) 3.331(3) no 2_755
C(16) C(25) 3.460(3) no .
C(16) C(26) 3.510(3) no .
C(17) N(2) 3.233(3) no 1_655
C(17) N(4) 3.489(3) no 2_755
C(17) C(15) 3.553(3) no 2_755
C(17) C(18) 3.177(3) no 2_755
C(17) C(19) 3.303(3) no 2_755
C(17) C(24) 3.448(3) no .
C(17) C(25) 3.475(3) no .
C(18) C(10) 3.588(2) no 2_755
C(18) C(12) 3.354(2) no 2_755
C(18) C(17) 3.177(3) no 2_755
C(19) C(12) 3.190(3) no 2_755
C(19) C(13) 3.431(2) no 2_755
C(19) C(17) 3.303(3) no 2_755
C(20) C(10) 3.538(3) no 2_755
C(20) C(12) 3.316(3) no 2_755
C(20) C(13) 3.287(3) no 2_755
C(20) C(30) 3.521(3) no .
C(20) C(31) 3.527(3) no .
C(21) N(3) 3.514(3) no .
C(21) C(11) 3.319(3) no .
C(21) C(27) 3.420(3) no 2_756
C(21) C(28) 3.250(3) no 2_756
C(22) C(26) 3.409(3) no 2_756
C(22) C(27) 3.189(3) no 2_756
C(22) C(28) 3.304(3) no 2_756
C(23) N(3) 3.535(3) no .
C(23) C(26) 3.268(3) no 2_756
C(23) C(27) 3.326(3) no 2_756
C(23) C(31) 3.573(3) no 2_756
C(24) C(17) 3.448(3) no .
C(24) C(24) 3.208(3) no 2_756
C(24) C(25) 3.385(3) no 2_756
C(24) C(28) 3.530(2) no 2_756
C(24) C(29) 3.287(3) no 2_756
C(25) C(16) 3.460(3) no .
C(25) C(17) 3.475(3) no .
C(25) C(24) 3.385(3) no 2_756
C(25) C(29) 3.171(3) no 2_756
C(26) N(7) 3.580(3) no 2_756
C(26) N(9) 3.396(3) no 1_455
C(26) C(16) 3.510(3) no .
C(26) C(22) 3.409(3) no 2_756
C(26) C(23) 3.268(3) no 2_756
C(27) C(21) 3.420(3) no 2_756
C(27) C(22) 3.189(3) no 2_756
C(27) C(23) 3.326(3) no 2_756
C(28) N(6) 3.545(2) no 1_655
C(28) C(21) 3.250(3) no 2_756
C(28) C(22) 3.304(3) no 2_756
C(28) C(24) 3.530(2) no 2_756
C(29) N(2) 3.346(3) no 1_655
C(29) N(6) 3.347(3) no 1_655
C(29) C(9) 3.587(3) no 1_655
C(29) C(24) 3.287(3) no 2_756
C(29) C(25) 3.171(3) no 2_756
C(30) N(5) 3.522(3) no .
C(30) C(20) 3.521(3) no .
C(31) N(5) 3.320(3) no .
C(31) C(20) 3.527(3) no .
C(31) C(23) 3.573(3) no 2_756
C(32) N(5) 3.415(3) no .
N(1) H(2) 3.2187 no .
N(1) H(4) 3.2193 no .
N(1) H(8) 2.6380 no .
N(1) H(9) 3.3229 no .
N(1) H(11) 2.7685 no .
N(2) H(12) 3.0743 no .
N(3) H(15) 3.0467 no .
N(4) H(13) 3.0324 no .
N(5) H(14) 3.1094 no .
N(6) H(16) 3.0184 no .
N(7) H(19) 3.0690 no .
N(8) H(17) 2.9749 no .
N(9) H(18) 3.0689 no .
C(1) H(3) 3.2426 no .
C(1) H(5) 3.2047 no .
C(1) H(6) 2.5655 no .
C(1) H(7) 3.2183 no .
C(1) H(8) 2.9625 no .
C(2) H(4) 3.2511 no .
C(3) H(1) 3.2419 no .
C(3) H(5) 3.2357 no .
C(4) H(2) 3.2505 no .
C(5) H(1) 3.2057 no .
C(5) H(3) 3.2369 no .
C(5) H(6) 3.2087 no .
C(5) H(7) 2.5608 no .
C(5) H(10) 3.5206 no 2_665
C(5) H(11) 2.7047 no .
C(6) H(1) 2.5901 no .
C(6) H(5) 2.6138 no .
C(6) H(10) 3.3969 no .
C(6) H(10) 2.9170 no 2_665
C(6) H(11) 2.7180 no .
C(6) H(11) 3.5582 no 2_665
C(7) H(1) 3.2339 no .
C(7) H(5) 3.3658 no .
C(7) H(10) 2.7493 no 2_665
C(7) H(11) 2.7492 no 2_665
C(8) H(5) 3.1462 no .
C(8) H(5) 3.4036 no 2_665
C(8) H(6) 3.4100 no .
C(8) H(7) 2.7422 no .
C(8) H(7) 2.8999 no 2_665
C(8) H(8) 3.3860 no 2_665
C(8) H(9) 2.6931 no 2_665
C(9) H(12) 2.5800 no .
C(10) H(12) 2.6433 no .
C(10) H(15) 2.6539 no .
C(11) H(15) 2.5677 no .
C(12) H(13) 3.2798 no .
C(12) H(14) 3.2868 no .
C(13) H(15) 3.3161 no .
C(14) H(14) 3.3184 no .
C(15) H(12) 3.2883 no .
C(15) H(15) 3.2806 no .
C(16) H(13) 3.3175 no .
C(17) H(12) 3.3170 no .
C(18) H(13) 2.5601 no .
C(19) H(13) 2.6461 no .
C(19) H(14) 2.6513 no .
C(20) H(14) 2.5957 no .
C(21) H(16) 2.5542 no .
C(22) H(16) 2.6438 no .
C(22) H(19) 2.6526 no .
C(23) H(19) 2.5826 no .
C(24) H(17) 3.2811 no .
C(24) H(18) 3.2893 no .
C(25) H(19) 3.3143 no .
C(26) H(18) 3.3170 no .
C(27) H(16) 3.2935 no .
C(27) H(19) 3.2790 no .
C(28) H(17) 3.3147 no .
C(29) H(16) 3.3163 no .
C(30) H(17) 2.5357 no .
C(31) H(17) 2.6454 no .
C(31) H(18) 2.6550 no .
C(32) H(18) 2.5925 no .
H(1) H(2) 2.3246 no .
H(1) H(6) 2.3918 no .
H(1) H(7) 3.4777 no .
H(1) H(8) 2.8129 no .
H(2) H(3) 2.3421 no .
H(3) H(4) 2.3417 no .
H(4) H(5) 2.3192 no .
H(5) H(6) 3.4645 no .
H(5) H(7) 2.3743 no .
H(5) H(10) 2.8313 no 2_665
H(5) H(11) 2.5408 no .
H(6) H(8) 2.3908 no .
H(6) H(9) 2.2967 no .
H(7) H(8) 2.8565 no .
H(7) H(9) 2.3994 no .
H(7) H(10) 2.3250 no 2_665
H(7) H(11) 2.9092 no .
H(7) H(11) 3.2244 no 2_665
H(8) H(10) 2.2864 no .
H(8) H(11) 2.4301 no .
H(8) H(11) 3.5771 no 2_665
H(9) H(10) 2.4268 no .
H(9) H(10) 2.9325 no 2_665
H(9) H(11) 2.8648 no .
H(9) H(11) 2.5064 no 2_665
H(10) H(10) 2.8612 no 2_665
H(10) H(11) 2.3731 no 2_665
H(11) H(11) 2.8611 no 2_665
H(12) H(13) 2.2873 no .
H(14) H(15) 2.2872 no .
H(16) H(17) 2.2901 no .
H(18) H(19) 2.2872 no .
N(2) H(5) 2.9359 no 1_545
N(2) H(7) 3.3147 no 1_545
N(2) H(14) 2.8090 no 1_455
N(2) H(15) 2.5332 no 1_455
N(2) H(19) 3.1004 no 1_455
N(3) H(1) 3.0455 no 1_545
N(3) H(3) 2.4869 no 2_656
N(3) H(4) 2.5386 no 1_645
N(3) H(6) 3.1052 no 1_545
N(4) H(5) 2.4546 no 2_665
N(4) H(6) 2.9203 no 2_765
N(4) H(8) 3.1189 no .
N(4) H(9) 2.8171 no .
N(4) H(10) 2.7278 no .
N(4) H(15) 3.1290 no 2_755
N(5) H(7) 2.8246 no 2_765
N(5) H(10) 3.1635 no 1_655
N(5) H(12) 2.8540 no 1_655
N(5) H(12) 3.3578 no 2_755
N(5) H(13) 2.5525 no 1_655
N(6) H(2) 3.1135 no 2_656
N(6) H(3) 3.5491 no 2_656
N(6) H(16) 3.2250 no 2_656
N(6) H(18) 3.0353 no 1_455
N(6) H(18) 3.3172 no 2_756
N(6) H(19) 2.6271 no 1_455
N(7) H(1) 2.9612 no 2_756
N(7) H(2) 2.6897 no 2_756
N(7) H(3) 3.4642 no 1_645
N(7) H(3) 3.1080 no 2_656
N(7) H(4) 3.3769 no 1_645
N(7) H(4) 3.2932 no 2_656
N(7) H(17) 3.3205 no 2_756
N(8) H(1) 2.6300 no .
N(8) H(4) 3.3403 no 1_655
N(8) H(5) 3.4759 no 1_655
N(8) H(6) 2.9207 no .
N(8) H(8) 2.8326 no .
N(8) H(9) 3.4454 no .
N(8) H(9) 3.0003 no 2_765
N(8) H(11) 2.9497 no 1_655
N(9) H(1) 3.4643 no 1_655
N(9) H(8) 2.7563 no 1_655
N(9) H(10) 3.4311 no 1_655
N(9) H(11) 3.2554 no 1_655
N(9) H(13) 3.3004 no 1_655
N(9) H(16) 3.1160 no 1_655
N(9) H(17) 2.6658 no 1_655
C(2) H(2) 3.5318 no 2_666
C(3) H(2) 3.4891 no 2_666
C(9) H(5) 3.5010 no 1_545
C(9) H(7) 3.1633 no 1_545
C(9) H(14) 3.4463 no 1_455
C(9) H(19) 3.2024 no 1_455
C(10) H(6) 3.5194 no 1_545
C(10) H(7) 3.5214 no 1_545
C(11) H(3) 3.3134 no 2_656
C(11) H(4) 3.5385 no 1_645
C(11) H(6) 3.0450 no 1_545
C(13) H(14) 3.5804 no 2_755
C(13) H(18) 3.4843 no 1_455
C(14) H(14) 3.2402 no 2_755
C(16) H(13) 3.3193 no 2_755
C(17) H(16) 3.5969 no .
C(18) H(5) 3.5303 no 2_665
C(18) H(6) 3.2085 no 2_765
C(18) H(8) 3.1777 no .
C(18) H(9) 3.3470 no .
C(18) H(10) 3.2890 no .
C(18) H(15) 3.1432 no 2_755
C(20) H(7) 3.1672 no 2_765
C(20) H(12) 3.4591 no 1_655
C(20) H(12) 3.3449 no 2_755
C(21) H(3) 3.4416 no 2_656
C(21) H(18) 3.2288 no 2_756
C(22) H(15) 3.2431 no .
C(23) H(2) 3.5590 no 2_756
C(23) H(3) 3.2075 no 2_656
C(23) H(17) 3.3260 no 2_756
C(24) H(15) 3.2088 no .
C(25) H(14) 3.5913 no .
C(25) H(19) 3.1787 no 2_756
C(26) H(14) 3.4726 no .
C(26) H(19) 3.5427 no 2_756
C(27) H(14) 3.3982 no .
C(28) H(14) 3.4394 no .
C(28) H(16) 3.5892 no 2_756
C(29) H(14) 3.5472 no .
C(29) H(16) 3.2407 no 2_756
C(30) H(1) 3.2892 no .
C(30) H(4) 3.5881 no 1_655
C(30) H(11) 2.9364 no 1_655
C(31) H(11) 3.5004 no 1_655
C(32) H(8) 3.4666 no 1_655
C(32) H(10) 3.5338 no 1_655
C(32) H(11) 3.1097 no 1_655
C(32) H(13) 3.5983 no 1_655
H(1) N(3) 3.0455 no 1_565
H(1) N(7) 2.9612 no 2_756
H(1) N(8) 2.6300 no .
H(1) N(9) 3.4643 no 1_455
H(1) C(30) 3.2892 no .
H(1) H(4) 3.5575 no 1_655
H(1) H(17) 3.2354 no .
H(2) N(6) 3.1135 no 2_656
H(2) N(7) 2.6897 no 2_756
H(2) C(2) 3.5318 no 2_666
H(2) C(3) 3.4891 no 2_666
H(2) C(23) 3.5590 no 2_756
H(2) H(3) 3.5262 no 2_666
H(3) N(3) 2.4869 no 2_656
H(3) N(6) 3.5491 no 2_656
H(3) N(7) 3.4642 no 1_465
H(3) N(7) 3.1080 no 2_656
H(3) C(11) 3.3134 no 2_656
H(3) C(21) 3.4416 no 2_656
H(3) C(23) 3.2075 no 2_656
H(3) H(2) 3.5262 no 2_666
H(3) H(4) 3.3463 no 2_566
H(4) N(3) 2.5386 no 1_465
H(4) N(7) 3.3769 no 1_465
H(4) N(7) 3.2932 no 2_656
H(4) N(8) 3.3403 no 1_455
H(4) C(11) 3.5385 no 1_465
H(4) C(30) 3.5881 no 1_455
H(4) H(1) 3.5575 no 1_455
H(4) H(3) 3.3463 no 2_566
H(5) N(2) 2.9359 no 1_565
H(5) N(4) 2.4546 no 2_665
H(5) N(8) 3.4759 no 1_455
H(5) C(9) 3.5010 no 1_565
H(5) C(18) 3.5303 no 2_665
H(6) N(3) 3.1052 no 1_565
H(6) N(4) 2.9203 no 2_765
H(6) N(8) 2.9207 no .
H(6) C(10) 3.5194 no 1_565
H(6) C(11) 3.0450 no 1_565
H(6) C(18) 3.2085 no 2_765
H(7) N(2) 3.3147 no 1_565
H(7) N(5) 2.8246 no 2_765
H(7) C(9) 3.1633 no 1_565
H(7) C(10) 3.5214 no 1_565
H(7) C(20) 3.1672 no 2_765
H(8) N(4) 3.1189 no .
H(8) N(8) 2.8326 no .
H(8) N(9) 2.7563 no 1_455
H(8) C(18) 3.1777 no .
H(8) C(32) 3.4666 no 1_455
H(9) N(4) 2.8171 no .
H(9) N(8) 3.4454 no .
H(9) N(8) 3.0003 no 2_765
H(9) C(18) 3.3470 no .
H(9) H(9) 3.1547 no 2_765
H(10) N(4) 2.7278 no .
H(10) N(5) 3.1635 no 1_455
H(10) N(9) 3.4311 no 1_455
H(10) C(18) 3.2890 no .
H(10) C(32) 3.5338 no 1_455
H(10) H(13) 3.3031 no .
H(11) N(8) 2.9497 no 1_455
H(11) N(9) 3.2554 no 1_455
H(11) C(30) 2.9364 no 1_455
H(11) C(31) 3.5004 no 1_455
H(11) C(32) 3.1097 no 1_455
H(12) N(5) 2.8540 no 1_455
H(12) N(5) 3.3578 no 2_755
H(12) C(20) 3.4591 no 1_455
H(12) C(20) 3.3449 no 2_755
H(12) H(12) 3.5762 no 2_655
H(12) H(14) 2.9827 no 1_455
H(12) H(18) 3.2830 no 1_455
H(13) N(5) 2.5525 no 1_455
H(13) N(9) 3.3004 no 1_455
H(13) C(16) 3.3193 no 2_755
H(13) C(32) 3.5983 no 1_455
H(13) H(10) 3.3031 no .
H(13) H(14) 3.1875 no 2_755
H(14) N(2) 2.8090 no 1_655
H(14) C(9) 3.4463 no 1_655
H(14) C(13) 3.5804 no 2_755
H(14) C(14) 3.2402 no 2_755
H(14) C(25) 3.5913 no .
H(14) C(26) 3.4726 no .
H(14) C(27) 3.3982 no .
H(14) C(28) 3.4394 no .
H(14) C(29) 3.5472 no .
H(14) H(12) 2.9827 no 1_655
H(14) H(13) 3.1875 no 2_755
H(15) N(2) 2.5332 no 1_655
H(15) N(4) 3.1290 no 2_755
H(15) C(18) 3.1432 no 2_755
H(15) C(22) 3.2431 no .
H(15) C(24) 3.2088 no .
H(16) N(6) 3.2250 no 2_656
H(16) N(9) 3.1160 no 1_455
H(16) C(17) 3.5969 no .
H(16) C(28) 3.5892 no 2_756
H(16) C(29) 3.2407 no 2_756
H(16) H(18) 3.0360 no 1_455
H(16) H(19) 3.1014 no 2_756
H(17) N(7) 3.3205 no 2_756
H(17) N(9) 2.6658 no 1_455
H(17) C(23) 3.3260 no 2_756
H(17) H(1) 3.2354 no .
H(18) N(6) 3.0353 no 1_655
H(18) N(6) 3.3172 no 2_756
H(18) C(13) 3.4843 no 1_655
H(18) C(21) 3.2288 no 2_756
H(18) H(12) 3.2830 no 1_655
H(18) H(16) 3.0360 no 1_655
H(19) N(2) 3.1004 no 1_655
H(19) N(6) 2.6271 no 1_655
H(19) C(9) 3.2024 no 1_655
H(19) C(25) 3.1787 no 2_756
H(19) C(26) 3.5427 no 2_756
H(19) H(16) 3.1014 no 2_756

loop_
_geom_torsion_atom_site_label_1
_geom_torsion_atom_site_label_2
_geom_torsion_atom_site_label_3
_geom_torsion_atom_site_label_4
_geom_torsion
_geom_torsion_publ_flag
_geom_torsion_site_symmetry_4
C(1) N(1) C(5) C(4) 1.0(3) no .
C(5) N(1) C(1) C(2) -0.9(3) no .
C(1) N(1) C(6) C(7) 85.20(17) no .
C(6) N(1) C(1) C(2) -178.46(13) no .
C(5) N(1) C(6) C(7) -92.35(16) no .
C(6) N(1) C(5) C(4) 178.52(13) no .
N(1) C(1) C(2) C(3) 0.3(3) no .
C(1) C(2) C(3) C(4) 0.2(3) no .
C(2) C(3) C(4) C(5) -0.1(3) no .
C(3) C(4) C(5) N(1) -0.5(3) no .
N(1) C(6) C(7) C(8) 67.44(15) no .
C(6) C(7) C(8) C(8) 71.25(14) no 2_665
C(9) C(10) C(12) C(13) 0.5(3) no .
C(9) C(10) C(12) C(17) 179.91(13) no .
C(11) C(10) C(12) C(13) -179.28(12) no .
C(11) C(10) C(12) C(17) 0.2(3) no .
C(10) C(12) C(13) C(14) 179.51(13) no .
C(10) C(12) C(17) C(16) -179.21(13) no .
C(13) C(12) C(17) C(16) 0.3(2) no .
C(17) C(12) C(13) C(14) 0.0(2) no .
C(12) C(13) C(14) C(15) 0.1(3) no .
C(13) C(14) C(15) C(16) -0.5(2) no .
C(13) C(14) C(15) C(19) 178.94(13) no .
C(14) C(15) C(16) C(17) 0.8(2) no .
C(14) C(15) C(19) C(18) -2.8(3) no .
C(14) C(15) C(19) C(20) 178.77(12) no .
C(16) C(15) C(19) C(18) 176.63(12) no .
C(16) C(15) C(19) C(20) -1.8(3) no .
C(19) C(15) C(16) C(17) -178.64(13) no .
C(15) C(16) C(17) C(12) -0.7(3) no .
C(21) C(22) C(24) C(25) 0.1(3) no .
C(21) C(22) C(24) C(29) -179.25(13) no .
C(23) C(22) C(24) C(25) 179.14(13) no .
C(23) C(22) C(24) C(29) -0.3(3) no .
C(22) C(24) C(25) C(26) -178.80(13) no .
C(22) C(24) C(29) C(28) 179.23(13) no .
C(25) C(24) C(29) C(28) -0.2(2) no .
C(29) C(24) C(25) C(26) 0.6(2) no .
C(24) C(25) C(26) C(27) -0.6(3) no .
C(25) C(26) C(27) C(28) 0.1(3) no .
C(25) C(26) C(27) C(31) 179.30(13) no .
C(26) C(27) C(28) C(29) 0.4(2) no .
C(26) C(27) C(31) C(30) -2.4(3) no .
C(26) C(27) C(31) C(32) 179.01(13) no .
C(28) C(27) C(31) C(30) 176.83(13) no .
C(28) C(27) C(31) C(32) -1.8(3) no .
C(31) C(27) C(28) C(29) -178.86(13) no .
C(27) C(28) C(29) C(24) -0.3(3) no .

loop_
_cod_changelog_entry_id
_cod_changelog_entry_author
_cod_changelog_entry_date
_cod_changelog_entry_text
1 'Vaitkus, Antanas' 2022-05-07T05:30:00+03:00
;
 Replaced the '&#x009D;' sequences with backslash symbols ('\')
 in multiple data values.
;
